data_4319808
loop_
_publ_author_name
'Naomi L. Kruhlak'
'Meiping Wang'
'P. Michael Boorman'
'Masood Parvez'
'Robert McDonald'

_publ_section_title
;
 Syntheses, Structures, and Stabilities of [PPh4][WS3(SR)] (R = iBu, iPr,
 tBu, Benzyl, Allyl) and [PPh4][MoS3(StBu)]
;
_journal_name_full 'Inorganic Chemistry'
_journal_page_first 3141
_journal_page_last 3148
_journal_paper_doi 10.1021/ic000970n
_journal_volume 40
_journal_year 2001
_chemical_compound_source 'synthesized by authors'
_chemical_formula_analytical 'C28 H29 P S4 W '
_chemical_formula_sum 'C28 H29 P S4 W'
_chemical_formula_weight 708.57
_space_group_IT_number 14
_symmetry_cell_setting monoclinic
_symmetry_Int_Tables_number 14
_symmetry_space_group_name_Hall '-P 2yn'
_symmetry_space_group_name_H-M 'P 1 21/n 1'
_audit_creation_date 2000-04-26
_audit_creation_method 'by teXsan v1.7'
_cell_angle_alpha 90
_cell_angle_beta 101.67(1)
_cell_angle_gamma 90
_cell_formula_units_Z 4
_cell_length_a 10.667(2)
_cell_length_b 17.578(2)
_cell_length_c 16.117(3)
_cell_measurement_reflns_used 17
_cell_measurement_temperature 296
_cell_measurement_theta_max 21.1
_cell_measurement_theta_min 19.6
_cell_volume 2959.5(9)
_computing_cell_refinement 'MSC/AFC Diffractometer Control'
_computing_data_collection 'MSC/AFC Diffractometer Control'
_computing_data_reduction 'teXsan (MSC, 1995)'
_computing_publication_material 'teXsan (MSC, 1995)'
_computing_structure_refinement 'teXsan (MSC, 1995)'
_computing_structure_solution 'DIRDIF92 PATTY (Beurskens, 1992)'
_diffrn_ambient_temperature 296
_diffrn_measurement_device 'Rigaku AFC6S'
_diffrn_measurement_method \w-2\q
_diffrn_radiation_detector 'scintillation counter'
_diffrn_radiation_monochromator graphite
_diffrn_radiation_source 'X-ray tube'
_diffrn_radiation_type 'Mo K\a'
_diffrn_radiation_wavelength 0.7107
_diffrn_reflns_av_R_equivalents 0.094
_diffrn_reflns_av_sigmaI/netI 0.100
_diffrn_reflns_limit_h_max 12
_diffrn_reflns_limit_h_min 0
_diffrn_reflns_limit_k_max 20
_diffrn_reflns_limit_k_min 0
_diffrn_reflns_limit_l_max 18
_diffrn_reflns_limit_l_min -19
_diffrn_reflns_number 5747
_diffrn_reflns_reduction_process 'Lp corrections applied'
_diffrn_reflns_theta_max 25.0
_diffrn_reflns_theta_min 2.0
_diffrn_standards_decay_% 0.00
_diffrn_standards_interval_count 200
_diffrn_standards_number 3
_exptl_absorpt_coefficient_mu 4.33
_exptl_absorpt_correction_T_max 1.00
_exptl_absorpt_correction_T_min 0.85
_exptl_absorpt_correction_type
;
\y scans (North,Phillips & Matthews, 1968)
;
_exptl_crystal_colour red
_exptl_crystal_density_diffrn 1.590
_exptl_crystal_density_meas ?
_exptl_crystal_description prism
_exptl_crystal_F_000 1400
_exptl_crystal_size_max 0.40
_exptl_crystal_size_mid 0.35
_exptl_crystal_size_min 0.30
_refine_diff_density_max 1.67
_refine_diff_density_min -1.00
_refine_ls_extinction_method none
_refine_ls_goodness_of_fit_all 1.72
_refine_ls_goodness_of_fit_obs 1.72
_refine_ls_hydrogen_treatment noref
_refine_ls_matrix_type full
_refine_ls_number_constraints 0
_refine_ls_number_parameters 307
_refine_ls_number_reflns 2438
_refine_ls_number_restraints 0
_refine_ls_R_factor_all 0.044
_refine_ls_R_factor_obs 0.044
_refine_ls_shift/esd_max 0.04
_refine_ls_shift/esd_mean 0.004
_refine_ls_structure_factor_coef F
_refine_ls_weighting_details 'w = 1/[\s^2^(Fo) + 0.00008|Fo|^2^]'
_refine_ls_weighting_scheme calc
_refine_ls_wR_factor_all 0.042
_refine_ls_wR_factor_obs 0.042
_reflns_number_observed 2438
_reflns_number_total 5443
_reflns_observed_criterion 'I > 3.00\s(I)'
_cod_data_source_file ic000970n_3.cif
_cod_data_source_block (PPh4)WS3(StBu)
_cod_depositor_comments
;
The following automatic conversions were performed:

'_exptl_crystal_density_meas' value 'not measured' was changed to '?'
- the value is perceived as not measured.

Automatic conversion script
Id: cif_fix_values 3008 2015-01-20 13:52:24Z robertas 

The following automatic conversions were performed:

'_refine_ls_weighting_scheme' value 'w = 1/[\s^2^(Fo) +
0.00008|Fo|^2^]' was changed to 'calc'. New tag
'_refine_ls_weighting_details' was created. The value of the new tag
was set to 'w = 1/[\s^2^(Fo) + 0.00008|Fo|^2^]'.

Automatic conversion script
Id: cif_fix_values 3143 2015-03-26 13:38:13Z robertas 
;
_cod_original_cell_volume 2959.4(7)
_cod_original_sg_symbol_H-M 'P 21/n '
_cod_original_formula_sum 'C28 H29 P S4 W '
_cod_database_code 4319808

loop_
_symmetry_equiv_pos_as_xyz
'   +x,   +y,   +z'
1/2-x,1/2+y,1/2-z
'   -x,   -y,   -z'
1/2+x,1/2-y,1/2+z

loop_
_atom_site_aniso_label
_atom_site_aniso_U_11
_atom_site_aniso_U_22
_atom_site_aniso_U_33
_atom_site_aniso_U_12
_atom_site_aniso_U_13
_atom_site_aniso_U_23
W(1) 0.0511(3) 0.0520(3) 0.0531(3) 0.0091(4) 0.0046(2) 0.0004(5)
S(1) 0.057(2) 0.066(3) 0.072(3) -0.001(2) 0.019(2) -0.006(2)
S(2) 0.052(2) 0.067(3) 0.086(3) 0.007(2) 0.017(2) 0.000(2)
S(3) 0.092(3) 0.061(3) 0.084(3) 0.021(3) 0.020(3) -0.001(2)
S(4) 0.128(4) 0.146(5) 0.057(3) 0.040(4) 0.012(3) 0.004(4)
P(1) 0.0360(18) 0.033(2) 0.0394(19) 0.0033(15) 0.0084(15) -0.0012(16)
C(1) 0.069(10) 0.068(11) 0.059(9) -0.012(10) 0.020(8) -0.016(10)
C(2) 0.102(14) 0.077(14) 0.147(18) -0.034(11) 0.047(13) -0.014(12)
C(3) 0.097(12) 0.078(13) 0.081(11) 0.001(11) 0.018(10) -0.004(11)
C(4) 0.154(18) 0.123(18) 0.081(13) -0.041(14) 0.060(13) -0.052(13)
C(5) 0.046(8) 0.026(8) 0.042(8) 0.000(6) 0.002(7) -0.006(6)
C(6) 0.054(10) 0.065(11) 0.045(11) -0.002(9) 0.000(8) -0.005(8)
C(7) 0.064(11) 0.056(11) 0.085(13) -0.038(9) 0.012(9) -0.025(10)
C(8) 0.074(12) 0.037(9) 0.086(13) -0.004(9) 0.019(10) -0.015(9)
C(9) 0.064(11) 0.042(10) 0.093(13) 0.006(9) 0.022(10) -0.004(9)
C(10) 0.045(8) 0.050(11) 0.072(10) -0.003(7) 0.014(7) -0.016(8)
C(11) 0.035(7) 0.031(8) 0.032(7) 0.000(6) 0.001(6) -0.007(6)
C(12) 0.052(9) 0.044(9) 0.040(9) 0.012(7) 0.008(7) 0.005(7)
C(13) 0.060(10) 0.040(9) 0.056(10) 0.017(8) -0.005(8) -0.009(8)
C(14) 0.038(8) 0.072(12) 0.048(10) 0.014(8) 0.004(7) -0.029(9)
C(15) 0.038(9) 0.103(14) 0.044(10) 0.000(9) 0.010(7) -0.023(9)
C(16) 0.039(7) 0.047(10) 0.050(8) 0.009(7) 0.002(6) 0.001(7)
C(17) 0.041(7) 0.032(8) 0.043(8) 0.008(6) 0.014(6) -0.003(6)
C(18) 0.054(9) 0.047(9) 0.050(10) 0.000(7) 0.014(7) -0.004(8)
C(19) 0.073(11) 0.046(10) 0.072(12) 0.009(8) 0.041(9) 0.025(9)
C(20) 0.097(14) 0.094(15) 0.054(12) 0.036(12) 0.028(10) 0.012(11)
C(21) 0.088(11) 0.054(10) 0.061(10) 0.004(10) 0.007(9) -0.010(10)
C(22) 0.061(9) 0.056(10) 0.041(9) -0.004(7) 0.008(7) -0.002(7)
C(23) 0.040(7) 0.039(8) 0.032(7) -0.003(6) 0.006(6) -0.001(7)
C(24) 0.043(8) 0.049(9) 0.042(9) -0.007(7) -0.001(7) 0.003(7)
C(25) 0.086(12) 0.065(11) 0.045(10) 0.002(10) -0.002(9) -0.016(8)
C(26) 0.040(9) 0.076(12) 0.071(12) -0.012(8) -0.016(8) 0.000(9)
C(27) 0.044(8) 0.056(9) 0.082(11) -0.008(9) 0.009(8) -0.013(10)
C(28) 0.038(7) 0.067(11) 0.040(8) -0.003(8) 0.006(6) -0.003(8)

loop_
_atom_site_label
_atom_site_fract_x
_atom_site_fract_y
_atom_site_fract_z
_atom_site_U_iso_or_equiv
_atom_site_occupancy
_atom_site_refinement_flags
_atom_site_thermal_displace_type
_atom_site_calc_flag
_atom_site_calc_attached_atom
W(1) 0.27292(6) 0.65693(4) 0.20716(4) 0.05291(17) 1.000 . Uani d ?
S(1) 0.3957(4) 0.7358(2) 0.1365(3) 0.0644(14) 1.000 . Uani d ?
S(2) 0.0739(3) 0.6871(2) 0.1712(3) 0.0681(14) 1.000 . Uani d ?
S(3) 0.3107(4) 0.5486(2) 0.1560(3) 0.0784(16) 1.000 . Uani d ?
S(4) 0.3387(5) 0.6631(4) 0.3416(3) 0.1113(19) 1.000 . Uani d ?
P(1) 0.1354(3) 0.17154(18) 0.6645(2) 0.0359(10) 1.000 . Uani d ?
C(1) 0.3442(13) 0.8372(10) 0.1365(9) 0.064(5) 1.000 . Uani d ?
C(2) 0.4623(17) 0.8825(10) 0.1170(12) 0.105(8) 1.000 . Uani d ?
C(3) 0.2289(15) 0.8495(10) 0.0644(10) 0.086(6) 1.000 . Uani d ?
C(4) 0.3184(18) 0.8590(11) 0.2218(10) 0.115(8) 1.000 . Uani d ?
C(5) 0.1628(12) 0.2712(7) 0.6597(8) 0.039(4) 1.000 . Uani d ?
C(6) 0.2864(13) 0.3010(9) 0.6838(8) 0.056(5) 1.000 . Uani d ?
C(7) 0.3080(15) 0.3785(10) 0.6762(10) 0.069(6) 1.000 . Uani d ?
C(8) 0.2073(17) 0.4263(8) 0.6483(10) 0.066(6) 1.000 . Uani d ?
C(9) 0.0884(15) 0.3995(8) 0.6264(10) 0.066(6) 1.000 . Uani d ?
C(10) 0.0650(12) 0.3226(8) 0.6319(9) 0.055(5) 1.000 . Uani d ?
C(11) 0.2673(11) 0.1200(7) 0.6391(7) 0.033(4) 1.000 . Uani d ?
C(12) 0.3164(12) 0.0569(7) 0.6824(8) 0.046(4) 1.000 . Uani d ?
C(13) 0.4171(13) 0.0184(8) 0.6631(9) 0.054(5) 1.000 . Uani d ?
C(14) 0.4709(12) 0.0422(9) 0.5996(9) 0.054(5) 1.000 . Uani d ?
C(15) 0.4241(13) 0.1043(10) 0.5524(9) 0.062(5) 1.000 . Uani d ?
C(16) 0.3202(11) 0.1432(8) 0.5719(8) 0.046(4) 1.000 . Uani d ?
C(17) 0.1195(11) 0.1450(7) 0.7690(7) 0.038(4) 1.000 . Uani d ?
C(18) 0.0418(12) 0.0822(8) 0.7798(8) 0.050(5) 1.000 . Uani d ?
C(19) 0.0359(14) 0.0578(8) 0.8609(11) 0.060(5) 1.000 . Uani d ?
C(20) 0.1055(17) 0.0956(11) 0.9317(11) 0.080(7) 1.000 . Uani d ?
C(21) 0.1814(14) 0.1602(10) 0.9203(9) 0.069(5) 1.000 . Uani d ?
C(22) 0.1886(12) 0.1842(8) 0.8385(9) 0.053(5) 1.000 . Uani d ?
C(23) -0.0093(10) 0.1471(7) 0.5919(7) 0.037(4) 1.000 . Uani d ?
C(24) -0.0058(12) 0.1112(7) 0.5171(8) 0.046(4) 1.000 . Uani d ?
C(25) -0.1159(16) 0.0998(9) 0.4591(9) 0.067(6) 1.000 . Uani d ?
C(26) -0.2324(13) 0.1234(9) 0.4779(10) 0.066(5) 1.000 . Uani d ?
C(27) -0.2368(12) 0.1591(9) 0.5527(9) 0.061(5) 1.000 . Uani d ?
C(28) -0.1257(11) 0.1697(8) 0.6106(7) 0.049(4) 1.000 . Uani d ?
H(1) 0.5367 0.8696 0.1581 0.127 1.000 . Uiso c ?
H(2) 0.4749 0.8695 0.0623 0.127 1.000 . Uiso c ?
H(3) 0.4467 0.9355 0.1197 0.127 1.000 . Uiso c ?
H(4) 0.2040 0.9015 0.0634 0.102 1.000 . Uiso c ?
H(5) 0.2512 0.8364 0.0123 0.102 1.000 . Uiso c ?
H(6) 0.1601 0.8185 0.0735 0.102 1.000 . Uiso c ?
H(7) 0.3928 0.8507 0.2641 0.138 1.000 . Uiso c ?
H(8) 0.2956 0.9115 0.2211 0.138 1.000 . Uiso c ?
H(9) 0.2498 0.8293 0.2336 0.138 1.000 . Uiso c ?
H(10) 0.3561 0.2682 0.7054 0.067 1.000 . Uiso c ?
H(11) 0.3925 0.3981 0.6907 0.083 1.000 . Uiso c ?
H(12) 0.2224 0.4793 0.6444 0.079 1.000 . Uiso c ?
H(13) 0.0195 0.4335 0.6071 0.079 1.000 . Uiso c ?
H(14) -0.0206 0.3045 0.6159 0.066 1.000 . Uiso c ?
H(15) 0.2791 0.0392 0.7276 0.055 1.000 . Uiso c ?
H(16) 0.4493 -0.0255 0.6948 0.065 1.000 . Uiso c ?
H(17) 0.5426 0.0156 0.5873 0.064 1.000 . Uiso c ?
H(18) 0.4619 0.1208 0.5069 0.075 1.000 . Uiso c ?
H(19) 0.2855 0.1858 0.5388 0.055 1.000 . Uiso c ?
H(20) -0.0063 0.0568 0.7318 0.059 1.000 . Uiso c ?
H(21) -0.0156 0.0152 0.8682 0.072 1.000 . Uiso c ?
H(22) 0.1023 0.0785 0.9871 0.096 1.000 . Uiso c ?
H(23) 0.2268 0.1869 0.9681 0.082 1.000 . Uiso c ?
H(24) 0.2402 0.2267 0.8305 0.063 1.000 . Uiso c ?
H(25) 0.0734 0.0942 0.5056 0.055 1.000 . Uiso c ?
H(26) -0.1139 0.0761 0.4063 0.081 1.000 . Uiso c ?
H(27) -0.3097 0.1144 0.4380 0.079 1.000 . Uiso c ?
H(28) -0.3161 0.1766 0.5639 0.073 1.000 . Uiso c ?
H(29) -0.1277 0.1924 0.6639 0.058 1.000 . Uiso c ?

loop_
_atom_type_symbol
_atom_type_oxidation_number
_atom_type_number_in_cell
_atom_type_scat_dispersion_real
_atom_type_scat_dispersion_imag
_atom_type_scat_source
C 0 112 0.003 0.002
;International Tables for Crystallography
(1992, Vol. C, Tables 4.2.6.8 and 6.1.1.1)
;
H 0 116 0.000 0.000
;International Tables for Crystallography
(1992, Vol. C, Table 6.1.1.2)
;
P 0 4 0.102 0.094
;International Tables for Crystallography
(1992, Vol. C, Tables 4.2.6.8 and 6.1.1.1)
;
S 0 16 0.125 0.123
;International Tables for Crystallography
(1992, Vol. C, Tables 4.2.6.8 and 6.1.1.1)
;
W 0 4 -0.849 6.872
;International Tables for Crystallography
(1992, Vol. C, Tables 4.2.6.8 and 6.1.1.1)
;

loop_
_geom_angle_atom_site_label_1
_geom_angle_atom_site_label_2
_geom_angle_atom_site_label_3
_geom_angle
_geom_angle_site_symmetry_1
_geom_angle_site_symmetry_2
_geom_angle_site_symmetry_3
_geom_angle_publ_flag
S(1) W(1) S(2) 109.90(15) . . . yes
S(1) W(1) S(3) 99.85(16) . . . yes
S(1) W(1) S(4) 111.04(19) . . . yes
S(2) W(1) S(3) 111.54(16) . . . yes
S(2) W(1) S(4) 111.32(17) . . . yes
S(3) W(1) S(4) 112.67(19) . . . yes
W(1) S(1) C(1) 111.8(5) . . . yes
C(5) P(1) C(11) 110.2(6) . . . yes
C(5) P(1) C(17) 110.2(6) . . . yes
C(5) P(1) C(23) 109.6(6) . . . yes
C(11) P(1) C(17) 108.2(5) . . . yes
C(11) P(1) C(23) 110.1(5) . . . yes
C(17) P(1) C(23) 108.6(5) . . . yes
S(1) C(1) C(2) 103.7(10) . . . yes
S(1) C(1) C(3) 109.2(11) . . . yes
S(1) C(1) C(4) 110.6(12) . . . yes
C(2) C(1) C(3) 109.3(13) . . . yes
C(2) C(1) C(4) 110.7(13) . . . yes
C(3) C(1) C(4) 113.0(13) . . . yes
C(1) C(2) H(1) 109.2 . . . no
C(1) C(2) H(2) 109.5 . . . no
C(1) C(2) H(3) 109.5 . . . no
H(1) C(2) H(2) 109.5 . . . no
H(1) C(2) H(3) 109.4 . . . no
H(2) C(2) H(3) 109.8 . . . no
C(1) C(3) H(4) 109.2 . . . no
C(1) C(3) H(5) 109.4 . . . no
C(1) C(3) H(6) 109.2 . . . no
H(4) C(3) H(5) 109.7 . . . no
H(4) C(3) H(6) 109.5 . . . no
H(5) C(3) H(6) 109.8 . . . no
C(1) C(4) H(7) 109.7 . . . no
C(1) C(4) H(8) 109.2 . . . no
C(1) C(4) H(9) 109.5 . . . no
H(7) C(4) H(8) 109.4 . . . no
H(7) C(4) H(9) 109.9 . . . no
H(8) C(4) H(9) 109.1 . . . no
P(1) C(5) C(6) 120.7(11) . . . yes
P(1) C(5) C(10) 122.5(10) . . . yes
C(6) C(5) C(10) 116.8(12) . . . yes
C(5) C(6) C(7) 120.4(14) . . . yes
C(5) C(6) H(10) 119.9 . . . no
C(7) C(6) H(10) 119.7 . . . no
C(6) C(7) C(8) 119.9(15) . . . yes
C(6) C(7) H(11) 120.0 . . . no
C(8) C(7) H(11) 120.1 . . . no
C(7) C(8) C(9) 120.8(15) . . . yes
C(7) C(8) H(12) 119.5 . . . no
C(9) C(8) H(12) 119.7 . . . no
C(8) C(9) C(10) 120.3(14) . . . yes
C(8) C(9) H(13) 119.7 . . . no
C(10) C(9) H(13) 120.0 . . . no
C(5) C(10) C(9) 121.7(13) . . . yes
C(5) C(10) H(14) 119.2 . . . no
C(9) C(10) H(14) 119.1 . . . no
P(1) C(11) C(12) 122.3(10) . . . yes
P(1) C(11) C(16) 119.7(9) . . . yes
C(12) C(11) C(16) 117.9(12) . . . yes
C(11) C(12) C(13) 122.0(13) . . . yes
C(11) C(12) H(15) 119.0 . . . no
C(13) C(12) H(15) 119.1 . . . no
C(12) C(13) C(14) 120.2(13) . . . yes
C(12) C(13) H(16) 119.8 . . . no
C(14) C(13) H(16) 120.0 . . . no
C(13) C(14) C(15) 120.7(13) . . . yes
C(13) C(14) H(17) 119.6 . . . no
C(15) C(14) H(17) 119.7 . . . no
C(14) C(15) C(16) 119.1(14) . . . yes
C(14) C(15) H(18) 120.6 . . . no
C(16) C(15) H(18) 120.3 . . . no
C(11) C(16) C(15) 120.2(13) . . . yes
C(11) C(16) H(19) 119.9 . . . no
C(15) C(16) H(19) 120.0 . . . no
P(1) C(17) C(18) 119.4(10) . . . yes
P(1) C(17) C(22) 119.5(10) . . . yes
C(18) C(17) C(22) 121.0(12) . . . yes
C(17) C(18) C(19) 119.9(12) . . . yes
C(17) C(18) H(20) 120.0 . . . no
C(19) C(18) H(20) 120.1 . . . no
C(18) C(19) C(20) 120.2(14) . . . yes
C(18) C(19) H(21) 119.8 . . . no
C(20) C(19) H(21) 120.0 . . . no
C(19) C(20) C(21) 119.7(15) . . . yes
C(19) C(20) H(22) 120.2 . . . no
C(21) C(20) H(22) 120.1 . . . no
C(20) C(21) C(22) 120.1(14) . . . yes
C(20) C(21) H(23) 119.9 . . . no
C(22) C(21) H(23) 119.9 . . . no
C(17) C(22) C(21) 119.1(13) . . . yes
C(17) C(22) H(24) 120.4 . . . no
C(21) C(22) H(24) 120.5 . . . no
P(1) C(23) C(24) 120.9(9) . . . yes
P(1) C(23) C(28) 118.6(9) . . . yes
C(24) C(23) C(28) 120.4(11) . . . yes
C(23) C(24) C(25) 120.0(13) . . . yes
C(23) C(24) H(25) 120.1 . . . no
C(25) C(24) H(25) 119.9 . . . no
C(24) C(25) C(26) 119.2(13) . . . yes
C(24) C(25) H(26) 120.5 . . . no
C(26) C(25) H(26) 120.3 . . . no
C(25) C(26) C(27) 121.2(12) . . . yes
C(25) C(26) H(27) 119.4 . . . no
C(27) C(26) H(27) 119.5 . . . no
C(26) C(27) C(28) 119.0(13) . . . yes
C(26) C(27) H(28) 120.4 . . . no
C(28) C(27) H(28) 120.6 . . . no
C(23) C(28) C(27) 120.1(12) . . . yes
C(23) C(28) H(29) 120.0 . . . no
C(27) C(28) H(29) 119.9 . . . no

loop_
_geom_bond_atom_site_label_1
_geom_bond_atom_site_label_2
_geom_bond_distance
_geom_bond_site_symmetry_1
_geom_bond_site_symmetry_2
_geom_bond_publ_flag
W(1) S(1) 2.353(4) . . yes
W(1) S(2) 2.151(4) . . yes
W(1) S(3) 2.144(4) . . yes
W(1) S(4) 2.141(4) . . yes
S(1) C(1) 1.864(17) . . yes
P(1) C(5) 1.780(12) . . yes
P(1) C(11) 1.788(12) . . yes
P(1) C(17) 1.788(12) . . yes
P(1) C(23) 1.791(11) . . yes
C(1) C(2) 1.574(19) . . yes
C(1) C(3) 1.528(19) . . yes
C(1) C(4) 1.506(18) . . yes
C(2) H(1) 0.95 . . no
C(2) H(2) 0.95 . . no
C(2) H(3) 0.95 . . no
C(3) H(4) 0.95 . . no
C(3) H(5) 0.95 . . no
C(3) H(6) 0.95 . . no
C(4) H(7) 0.95 . . no
C(4) H(8) 0.95 . . no
C(4) H(9) 0.95 . . no
C(5) C(6) 1.399(17) . . yes
C(5) C(10) 1.385(16) . . yes
C(6) C(7) 1.391(17) . . yes
C(6) H(10) 0.95 . . no
C(7) C(8) 1.366(19) . . yes
C(7) H(11) 0.95 . . no
C(8) C(9) 1.332(18) . . yes
C(8) H(12) 0.95 . . no
C(9) C(10) 1.380(18) . . yes
C(9) H(13) 0.95 . . no
C(10) H(14) 0.95 . . no
C(11) C(12) 1.360(16) . . yes
C(11) C(16) 1.380(15) . . yes
C(12) C(13) 1.357(17) . . yes
C(12) H(15) 0.95 . . no
C(13) C(14) 1.337(18) . . yes
C(13) H(16) 0.95 . . no
C(14) C(15) 1.367(19) . . yes
C(14) H(17) 0.95 . . no
C(15) C(16) 1.391(17) . . yes
C(15) H(18) 0.95 . . no
C(16) H(19) 0.95 . . no
C(17) C(18) 1.412(16) . . yes
C(17) C(22) 1.394(15) . . yes
C(18) C(19) 1.390(17) . . yes
C(18) H(20) 0.95 . . no
C(19) C(20) 1.40(2) . . yes
C(19) H(21) 0.95 . . no
C(20) C(21) 1.43(2) . . yes
C(20) H(22) 0.95 . . no
C(21) C(22) 1.401(18) . . yes
C(21) H(23) 0.95 . . no
C(22) H(24) 0.95 . . no
C(23) C(24) 1.368(15) . . yes
C(23) C(28) 1.393(15) . . yes
C(24) C(25) 1.359(17) . . yes
C(24) H(25) 0.95 . . no
C(25) C(26) 1.400(19) . . yes
C(25) H(26) 0.95 . . no
C(26) C(27) 1.368(18) . . yes
C(26) H(27) 0.95 . . no
C(27) C(28) 1.366(15) . . yes
C(27) H(28) 0.95 . . no
C(28) H(29) 0.95 . . no

loop_
_geom_contact_atom_site_label_1
_geom_contact_atom_site_label_2
_geom_contact_distance
_geom_contact_site_symmetry_1
_geom_contact_site_symmetry_2
_geom_contact_publ_flag
S(2) C(22) 3.579(14) . 3_566 no

loop_
_geom_torsion_atom_site_label_1
_geom_torsion_atom_site_label_2
_geom_torsion_atom_site_label_3
_geom_torsion_atom_site_label_4
_geom_torsion_site_symmetry_1
_geom_torsion_site_symmetry_2
_geom_torsion_site_symmetry_3
_geom_torsion_site_symmetry_4
_geom_torsion
_geom_torsion_publ_flag
W(1) S(1) C(1) C(2) . . . . 160.9(9) no
W(1) S(1) C(1) C(3) . . . . -82.7(10) no
W(1) S(1) C(1) C(4) . . . . 42.2(11) no
S(2) W(1) S(1) C(1) . . . . 43.2(5) no
S(3) W(1) S(1) C(1) . . . . 160.5(5) no
S(4) W(1) S(1) C(1) . . . . -80.4(5) no
P(1) C(5) C(6) C(7) . . . . 177.0(12) no
P(1) C(5) C(10) C(9) . . . . -178.2(12) no
P(1) C(11) C(12) C(13) . . . . -179.5(10) no
P(1) C(11) C(16) C(15) . . . . 179.0(10) no
P(1) C(17) C(18) C(19) . . . . 175.5(10) no
P(1) C(17) C(22) C(21) . . . . -176.3(10) no
P(1) C(23) C(24) C(25) . . . . -173.6(11) no
P(1) C(23) C(28) C(27) . . . . 173.1(11) no
C(5) P(1) C(11) C(12) . . . . 138.3(11) no
C(5) P(1) C(11) C(16) . . . . -43.4(11) no
C(5) P(1) C(17) C(18) . . . . 150.3(10) no
C(5) P(1) C(17) C(22) . . . . -32.7(12) no
C(5) P(1) C(23) C(24) . . . . 105.0(11) no
C(5) P(1) C(23) C(28) . . . . -70.9(12) no
C(5) C(6) C(7) C(8) . . . . 2.7(25) no
C(5) C(10) C(9) C(8) . . . . -0.1(26) no
C(6) C(5) P(1) C(11) . . . . -34.8(12) no
C(6) C(5) P(1) C(17) . . . . 84.6(12) no
C(6) C(5) P(1) C(23) . . . . -156.0(11) no
C(6) C(5) C(10) C(9) . . . . 1.3(21) no
C(6) C(7) C(8) C(9) . . . . -1.4(27) no
C(7) C(6) C(5) C(10) . . . . -2.6(21) no
C(7) C(8) C(9) C(10) . . . . 0.1(27) no
C(10) C(5) P(1) C(11) . . . . 144.8(11) no
C(10) C(5) P(1) C(17) . . . . -95.9(12) no
C(10) C(5) P(1) C(23) . . . . 23.5(13) no
C(11) P(1) C(17) C(18) . . . . -89.1(10) no
C(11) P(1) C(17) C(22) . . . . 87.8(11) no
C(11) P(1) C(23) C(24) . . . . -16.3(13) no
C(11) P(1) C(23) C(28) . . . . 167.8(11) no
C(11) C(12) C(13) C(14) . . . . -0.3(21) no
C(11) C(16) C(15) C(14) . . . . 1.2(20) no
C(12) C(11) P(1) C(17) . . . . 17.7(12) no
C(12) C(11) P(1) C(23) . . . . -100.8(11) no
C(12) C(11) C(16) C(15) . . . . -2.6(19) no
C(12) C(13) C(14) C(15) . . . . -1.3(22) no
C(13) C(12) C(11) C(16) . . . . 2.2(19) no
C(13) C(14) C(15) C(16) . . . . 0.8(21) no
C(16) C(11) P(1) C(17) . . . . -163.9(10) no
C(16) C(11) P(1) C(23) . . . . 77.6(11) no
C(17) P(1) C(23) C(24) . . . . -134.5(11) no
C(17) P(1) C(23) C(28) . . . . 49.5(12) no
C(17) C(18) C(19) C(20) . . . . 0.7(21) no
C(17) C(22) C(21) C(20) . . . . 0.9(22) no
C(18) C(17) P(1) C(23) . . . . 30.3(11) no
C(18) C(17) C(22) C(21) . . . . 0.6(19) no
C(18) C(19) C(20) C(21) . . . . 0.9(23) no
C(19) C(18) C(17) C(22) . . . . -1.5(19) no
C(19) C(20) C(21) C(22) . . . . -1.7(24) no
C(22) C(17) P(1) C(23) . . . . -152.7(10) no
C(23) C(24) C(25) C(26) . . . . -1.6(22) no
C(23) C(28) C(27) C(26) . . . . 2.6(23) no
C(24) C(23) C(28) C(27) . . . . -2.8(22) no
C(24) C(25) C(26) C(27) . . . . 1.4(25) no
C(25) C(24) C(23) C(28) . . . . 2.3(21) no
C(25) C(26) C(27) C(28) . . . . -1.9(25) no

loop_
_cod_related_entry_id
_cod_related_entry_database
_cod_related_entry_code
1 ChemSpider 30661088
